data_4335715
loop_
_publ_author_name
'Wen-Jing Hu'
'Long-Qing Liu'
'Ming-Liang Ma'
'Xiao-Li Zhao'
'Yahu A. Liu'
'Xian-Qiang Mi'
'Biao Jiang'
'Ke Wen'

_publ_section_title
;
 A Trigonal Prismatic Ligand in the Metal-Mediated Self-Assembly of One-
 and Two-Dimensional Metallosupramolecular Polymers
;
_journal_name_full 'Inorganic Chemistry'
_journal_page_first 9309
_journal_page_last 9319
_journal_paper_doi 10.1021/ic400751n
_journal_volume 52
_journal_year 2013
_chemical_formula_moiety 'C96 H48 Ag3 N24 O24, 3(B F4), 2(C6 H6), C6, 2(C3 H7 N O)'
_chemical_formula_sum 'C120 H80 Ag3 B3 F12 N26 O26'
_chemical_formula_weight 2886.14
_chemical_name_systematic
; 
 ? 
;
_space_group_IT_number 32
_symmetry_cell_setting orthorhombic
_symmetry_space_group_name_Hall 'P 2 -2ab'
_symmetry_space_group_name_H-M 'P b a 2'
_atom_sites_solution_hydrogens geom
_atom_sites_solution_primary direct
_atom_sites_solution_secondary difmap
_audit_creation_method SHELXL-97
_cell_angle_alpha 90.00
_cell_angle_beta 90.00
_cell_angle_gamma 90.00
_cell_formula_units_Z 2
_cell_length_a 24.111(2)
_cell_length_b 39.900(4)
_cell_length_c 7.9191(8)
_cell_measurement_reflns_used 9471
_cell_measurement_temperature 296(2)
_cell_measurement_theta_max 27.42
_cell_measurement_theta_min 2.57
_cell_volume 7618.4(13)
_computing_cell_refinement 'Bruker SAINT'
_computing_data_collection 'Bruker APEX2'
_computing_data_reduction 'Bruker SAINT'
_computing_molecular_graphics 'Bruker SHELXTL'
_computing_publication_material 'Bruker SHELXTL'
_computing_structure_refinement 'SHELXL-97 (Sheldrick, 1997)'
_computing_structure_solution 'SHELXS-97 (Sheldrick, 1990)'
_diffrn_ambient_temperature 296(2)
_diffrn_measured_fraction_theta_full 0.996
_diffrn_measured_fraction_theta_max 0.996
_diffrn_measurement_device_type 'Bruker APEX-II CCD'
_diffrn_measurement_method '\f and \w scans'
_diffrn_radiation_monochromator graphite
_diffrn_radiation_source 'fine-focus sealed tube'
_diffrn_radiation_type MoK\a
_diffrn_radiation_wavelength 0.71073
_diffrn_reflns_av_R_equivalents 0.0300
_diffrn_reflns_av_sigmaI/netI 0.0374
_diffrn_reflns_limit_h_max 28
_diffrn_reflns_limit_h_min -17
_diffrn_reflns_limit_k_max 47
_diffrn_reflns_limit_k_min -46
_diffrn_reflns_limit_l_max 9
_diffrn_reflns_limit_l_min -9
_diffrn_reflns_number 35095
_diffrn_reflns_theta_full 25.01
_diffrn_reflns_theta_max 25.01
_diffrn_reflns_theta_min 1.75
_diffrn_standards_number 0
_exptl_absorpt_coefficient_mu 0.465
_exptl_absorpt_correction_T_max 0.9727
_exptl_absorpt_correction_T_min 0.9336
_exptl_absorpt_correction_type multi-scan
_exptl_absorpt_process_details sadabs
_exptl_crystal_colour colorless
_exptl_crystal_density_diffrn 1.258
_exptl_crystal_description block
_exptl_crystal_F_000 2908
_exptl_crystal_size_max 0.15
_exptl_crystal_size_mid 0.12
_exptl_crystal_size_min 0.06
_refine_diff_density_max 1.575
_refine_diff_density_min -2.596
_refine_diff_density_rms 0.225
_refine_ls_abs_structure_details 'Flack H D (1983), Acta Cryst. A39, 876-881'
_refine_ls_abs_structure_Flack 0.0(2)
_refine_ls_extinction_method none
_refine_ls_goodness_of_fit_ref 1.221
_refine_ls_hydrogen_treatment mixed
_refine_ls_matrix_type full
_refine_ls_number_parameters 858
_refine_ls_number_reflns 13378
_refine_ls_number_restraints 76
_refine_ls_restrained_S_all 1.220
_refine_ls_R_factor_all 0.1135
_refine_ls_R_factor_gt 0.1130
_refine_ls_shift/su_max 0.521
_refine_ls_shift/su_mean 0.019
_refine_ls_structure_factor_coef Fsqd
_refine_ls_weighting_details 'calc w=1/[\s^2^(Fo^2^)+(0.1254P)^2^+89.4716P] where P=(Fo^2^+2Fc^2^)/3'
_refine_ls_weighting_scheme calc
_refine_ls_wR_factor_gt 0.2958
_refine_ls_wR_factor_ref 0.2961
_reflns_number_gt 13277
_reflns_number_total 13378
_reflns_threshold_expression >2sigma(I)
_cod_data_source_file ic400751n_1_DMF.cif
_cod_data_source_block mo01223b
_cod_database_code 4335715

loop_
_symmetry_equiv_pos_as_xyz
'x, y, z'
'-x, -y, z'
'x+1/2, -y+1/2, z'
'-x+1/2, y+1/2, z'

loop_
_atom_site_label
_atom_site_type_symbol
_atom_site_fract_x
_atom_site_fract_y
_atom_site_fract_z
_atom_site_U_iso_or_equiv
_atom_site_adp_type
_atom_site_occupancy
_atom_site_symmetry_multiplicity
_atom_site_calc_flag
_atom_site_refinement_flags
Ag1 Ag 0.94411(3) 0.15667(2) 0.86889(15) 0.0348(3) Uani 1 1 d .
Ag2 Ag 0.5000 0.0000 0.64680(15) 0.0246(3) Uani 1 2 d S
N1 N 0.5274(5) 0.0577(3) 0.6965(17) 0.043(3) Uani 1 1 d .
N2 N 0.5706(4) 0.1223(2) 0.7489(11) 0.0197(19) Uani 1 1 d U
N3 N 0.8484(4) 0.1789(3) 0.8467(17) 0.042(3) Uani 1 1 d .
N4 N 0.7342(4) 0.1833(2) 0.8251(11) 0.0218(19) Uani 1 1 d .
N5 N 0.5616(4) 0.2388(2) 0.8235(11) 0.028(2) Uani 1 1 d .
N6 N 0.4961(4) 0.2956(2) 0.846(2) 0.046(3) Uani 1 1 d .
N7 N 0.9090(4) 0.1020(3) 0.8459(14) 0.035(2) Uani 1 1 d .
N8 N 0.8621(4) 0.0399(2) 0.8187(11) 0.0199(19) Uani 1 1 d .
N9 N 0.5934(3) -0.0188(3) 0.6718(12) 0.027(2) Uani 1 1 d .
N10 N 0.7060(4) -0.0280(3) 0.7269(11) 0.022(2) Uani 1 1 d .
N11 N 0.8797(4) -0.0776(2) 0.8292(13) 0.028(2) Uani 1 1 d .
N12 N 0.9612(4) -0.1267(3) 0.8754(16) 0.040(3) Uani 1 1 d .
O1 O 0.5761(4) 0.1292(2) 0.4568(10) 0.037(2) Uani 1 1 d .
O2 O 0.5636(5) 0.1123(3) 1.0341(10) 0.045(3) Uani 1 1 d .
O3 O 0.7434(4) 0.1919(3) 0.5414(10) 0.040(2) Uani 1 1 d .
O4 O 0.7291(4) 0.1750(3) 1.1144(11) 0.045(2) Uani 1 1 d .
O5 O 0.5546(4) 0.2317(2) 1.1139(10) 0.037(2) Uani 1 1 d .
O6 O 0.5682(5) 0.2480(2) 0.5376(10) 0.040(2) Uani 1 1 d .
O7 O 0.7209(3) -0.0230(2) 0.4432(9) 0.0283(19) Uani 1 1 d .
O8 O 0.6861(3) -0.0324(3) 1.0134(9) 0.034(2) Uani 1 1 d .
O9 O 0.8349(5) 0.0429(2) 1.0973(14) 0.052(3) Uani 1 1 d .
O10 O 0.8914(4) 0.0379(2) 0.5385(11) 0.034(2) Uani 1 1 d .
O11 O 0.8900(4) -0.0826(2) 0.5382(11) 0.036(2) Uani 1 1 d .
O12 O 0.8710(4) -0.0746(2) 1.1192(12) 0.043(2) Uani 1 1 d .
C1 C 0.5362(5) 0.0680(3) 0.8541(19) 0.040(3) Uani 1 1 d .
H1A H 0.5299 0.0542 0.9469 0.048 Uiso 1 1 calc R
C2 C 0.5562(6) 0.1020(3) 0.872(2) 0.045(3) Uani 1 1 d .
C3 C 0.5641(5) 0.1101(3) 0.5970(14) 0.028(3) Uani 1 1 d .
C4 C 0.5429(5) 0.0784(3) 0.5622(15) 0.027(2) Uiso 1 1 d .
H4A H 0.5391 0.0711 0.4513 0.033 Uiso 1 1 calc R
C5 C 0.6009(5) 0.1602(3) 0.4913(12) 0.020(2) Uani 1 1 d U
C6 C 0.6583(6) 0.1599(3) 0.5061(15) 0.034(3) Uani 1 1 d .
H6A H 0.6784 0.1401 0.5001 0.041 Uiso 1 1 calc R
C7 C 0.6840(5) 0.1901(3) 0.5300(13) 0.021(2) Uani 1 1 d .
C8 C 0.6544(5) 0.2196(3) 0.5453(12) 0.026(2) Uani 1 1 d U
H8A H 0.6724 0.2398 0.5658 0.032 Uiso 1 1 calc R
C9 C 0.5961(5) 0.2182(3) 0.5288(14) 0.029(3) Uani 1 1 d .
C10 C 0.5712(4) 0.1887(3) 0.5083(12) 0.018(2) Uani 1 1 d U
H10A H 0.5327 0.1877 0.5056 0.022 Uiso 1 1 calc R
C11 C 0.5889(5) 0.1443(3) 1.0512(12) 0.022(2) Uani 1 1 d U
C12 C 0.6442(6) 0.1448(3) 1.0685(13) 0.035(3) Uani 1 1 d .
H12A H 0.6644 0.1250 1.0651 0.042 Uiso 1 1 calc R
C13 C 0.6708(5) 0.1752(3) 1.0913(13) 0.024(2) Uani 1 1 d .
C14 C 0.6431(6) 0.2040(3) 1.1012(14) 0.033(3) Uani 1 1 d .
H14A H 0.6617 0.2243 1.1131 0.040 Uiso 1 1 calc R
C15 C 0.5870(5) 0.2028(3) 1.0934(13) 0.024(2) Uani 1 1 d .
C16 C 0.5583(5) 0.1725(3) 1.0693(12) 0.029(3) Uani 1 1 d .
H16A H 0.5197 0.1719 1.0659 0.035 Uiso 1 1 calc R
C17 C 0.5433(5) 0.2503(3) 0.9673(13) 0.020(2) Uani 1 1 d .
C18 C 0.5114(6) 0.2792(3) 0.9908(18) 0.038(3) Uani 1 1 d U
H18A H 0.5013 0.2869 1.0974 0.046 Uiso 1 1 calc R
C19 C 0.5154(6) 0.2860(3) 0.7022(17) 0.037(3) Uani 1 1 d .
H19A H 0.5072 0.2982 0.6051 0.044 Uiso 1 1 calc R
C20 C 0.5495(5) 0.2566(3) 0.6919(15) 0.026(2) Uani 1 1 d U
C21 C 0.7663(5) 0.1858(3) 0.6820(15) 0.032(3) Uani 1 1 d .
C22 C 0.8260(6) 0.1829(4) 0.699(2) 0.047(4) Uani 1 1 d .
H22A H 0.8483 0.1840 0.6030 0.057 Uiso 1 1 calc R
C23 C 0.8168(5) 0.1757(3) 0.9922(18) 0.036(3) Uani 1 1 d .
H23A H 0.8325 0.1715 1.0975 0.043 Uiso 1 1 calc R
C24 C 0.7600(5) 0.1791(3) 0.9689(13) 0.023(2) Uani 1 1 d .
C25 C 0.9108(5) 0.0841(3) 0.704(2) 0.041(3) Uani 1 1 d .
H25A H 0.9298 0.0926 0.6113 0.049 Uiso 1 1 calc R
C26 C 0.8867(4) 0.0549(3) 0.6914(13) 0.022(2) Uani 1 1 d .
C27 C 0.8848(6) 0.0899(4) 0.978(3) 0.051(4) Uani 1 1 d .
H27A H 0.8829 0.1019 1.0789 0.061 Uiso 1 1 calc R
C28 C 0.8605(5) 0.0560(3) 0.9619(14) 0.024(2) Uani 1 1 d U
C29 C 0.8614(5) 0.0061(3) 0.5273(15) 0.032(3) Uani 1 1 d .
C30 C 0.8905(5) -0.0222(3) 0.5400(14) 0.021(2) Uani 1 1 d .
H30A H 0.9289 -0.0220 0.5522 0.026 Uiso 1 1 calc R
C31 C 0.8603(4) -0.0525(3) 0.5341(13) 0.024(2) Uani 1 1 d U
C32 C 0.8046(5) -0.0526(3) 0.4941(13) 0.025(2) Uani 1 1 d .
H32A H 0.7863 -0.0728 0.4753 0.030 Uiso 1 1 calc R
C33 C 0.7766(4) -0.0231(3) 0.4823(12) 0.021(2) Uani 1 1 d U
C34 C 0.8042(5) 0.0078(2) 0.4960(12) 0.020(2) Uani 1 1 d .
H34A H 0.7857 0.0282 0.4849 0.023 Uiso 1 1 calc R
C35 C 0.8170(5) 0.0099(3) 1.0836(14) 0.028(2) Uani 1 1 d .
C36 C 0.8538(5) -0.0147(4) 1.1000(14) 0.032(3) Uani 1 1 d .
H36A H 0.8911 -0.0101 1.1183 0.039 Uiso 1 1 calc R
C37 C 0.8343(5) -0.0484(3) 1.0887(13) 0.026(2) Uani 1 1 d .
C38 C 0.7791(5) -0.0543(3) 1.0593(14) 0.030(3) Uani 1 1 d .
H38A H 0.7656 -0.0760 1.0516 0.036 Uiso 1 1 calc R
C39 C 0.7441(4) -0.0274(3) 1.0414(14) 0.025(2) Uani 1 1 d .
C40 C 0.7627(6) 0.0047(3) 1.0516(14) 0.030(3) Uani 1 1 d .
H40A H 0.7386 0.0227 1.0369 0.036 Uiso 1 1 calc R
C41 C 0.6855(4) -0.0229(3) 0.5787(14) 0.022(2) Uani 1 1 d .
C42 C 0.6274(5) -0.0178(3) 0.5485(18) 0.036(3) Uani 1 1 d .
H42A H 0.6146 -0.0138 0.4396 0.044 Uiso 1 1 calc R
C43 C 0.6124(5) -0.0244(3) 0.8272(18) 0.039(3) Uani 1 1 d .
H43A H 0.5885 -0.0260 0.9189 0.047 Uiso 1 1 calc R
C44 C 0.6681(5) -0.0276(4) 0.8464(18) 0.040(3) Uani 1 1 d .
C45 C 0.9043(5) -0.0927(3) 0.7039(16) 0.029(3) Uiso 1 1 d .
C46 C 0.9446(6) -0.1170(4) 0.714(2) 0.044(4) Uani 1 1 d .
H46A H 0.9601 -0.1265 0.6181 0.053 Uiso 1 1 calc R
C47 C 0.9351(6) -0.1127(4) 1.001(2) 0.049(4) Uani 1 1 d .
H47A H 0.9427 -0.1197 1.1103 0.059 Uiso 1 1 calc R
C48 C 0.8958(5) -0.0873(3) 0.9737(16) 0.028(3) Uiso 1 1 d .
C49 C 0.7668(11) 0.0978(5) 0.631(5) 0.105(11) Uani 1 1 d .
H49A H 0.7931 0.1074 0.7023 0.126 Uiso 1 1 calc R
C50 C 0.7755(12) 0.1010(7) 0.458(6) 0.129(15) Uani 1 1 d .
H50A H 0.8057 0.1128 0.4158 0.154 Uiso 1 1 calc R
C51 C 0.7377(11) 0.0859(6) 0.353(4) 0.081(6) Uani 1 1 d U
H51A H 0.7420 0.0866 0.2362 0.098 Uiso 1 1 calc R
C52 C 0.6956(12) 0.0705(5) 0.421(3) 0.086(9) Uani 1 1 d .
H52A H 0.6687 0.0624 0.3477 0.103 Uiso 1 1 calc R
C53 C 0.6865(7) 0.0649(4) 0.591(6) 0.115(14) Uani 1 1 d .
H53A H 0.6582 0.0507 0.6264 0.138 Uiso 1 1 calc R
C54 C 0.7210(11) 0.0812(5) 0.710(3) 0.079(7) Uani 1 1 d .
H54A H 0.7147 0.0812 0.8258 0.095 Uiso 1 1 calc R
B1 B 0.9479(8) 0.1488(4) 0.334(2) 0.044(4) Uani 1 1 d U
F1 F 0.9429(5) 0.1601(3) 0.5033(11) 0.066(3) Uani 1 1 d .
F2 F 0.9685(5) 0.1156(2) 0.3332(13) 0.071(3) Uani 1 1 d .
F3 F 0.8940(10) 0.1433(5) 0.296(3) 0.219(16) Uani 1 1 d .
F4 F 0.9878(16) 0.1672(6) 0.283(5) 0.31(3) Uani 1 1 d .
B2 B 0.5000 0.0000 0.199(4) 0.074(10) Uani 1 2 d S
F5 F 0.5000 0.0000 0.0340(13) 0.031(2) Uani 1 2 d S
F6 F 0.5614(10) 0.0195(7) 0.235(3) 0.077(8) Uani 0.50 1 d P
F7 F 0.4726(11) 0.0306(7) 0.251(4) 0.110(11) Uani 0.50 1 d P
F8 F 0.527(2) 0.0132(7) 0.306(3) 0.121(15) Uani 0.50 1 d P
O13 O 0.872(2) 0.8213(15) 0.303(3) 0.45(5) Uani 1 1 d .
N13 N 0.7886(18) 0.8521(5) 0.250(4) 0.88(11) Uani 1 1 d D
C55 C 0.0000 1.0000 0.249(3) 0.13(2) Uani 1 2 d S
C56 C 0.0066(7) 0.9689(7) 0.165(4) 0.094(10) Uani 1 1 d .
C57 C 0.0034(6) 0.9706(6) -0.016(4) 0.083(8) Uani 1 1 d .
C58 C 0.0000 1.0000 -0.097(5) 0.077(9) Uani 1 2 d S
C59 C 0.856(3) 0.8494(16) 0.267(11) 0.41(7) Uani 1 1 d .
H59A H 0.8799 0.8675 0.2517 0.496 Uiso 1 1 calc R
C60 C 0.7580(14) 0.8222(6) 0.268(3) 0.23(3) Uani 1 1 d D
H60A H 0.7192 0.8270 0.2563 0.344 Uiso 1 1 calc R
H60B H 0.7649 0.8127 0.3775 0.344 Uiso 1 1 calc R
H60C H 0.7691 0.8066 0.1824 0.344 Uiso 1 1 calc R
C61 C 0.7578(9) 0.8799(6) 0.305(3) 0.153(18) Uani 1 1 d D
H61A H 0.7190 0.8755 0.2900 0.230 Uiso 1 1 calc R
H61B H 0.7682 0.8993 0.2410 0.230 Uiso 1 1 calc R
H61C H 0.7652 0.8839 0.4228 0.230 Uiso 1 1 calc R

loop_
_atom_site_aniso_label
_atom_site_aniso_U_11
_atom_site_aniso_U_22
_atom_site_aniso_U_33
_atom_site_aniso_U_23
_atom_site_aniso_U_13
_atom_site_aniso_U_12
Ag1 0.0243(4) 0.0212(4) 0.0588(6) -0.0012(5) 0.0052(5) -0.0066(3)
Ag2 0.0182(5) 0.0243(6) 0.0314(6) 0.000 0.000 -0.0018(5)
N1 0.035(6) 0.027(5) 0.068(8) -0.001(5) -0.035(6) -0.006(4)
N2 0.022(4) 0.021(4) 0.016(4) -0.015(3) -0.001(3) -0.005(3)
N3 0.025(5) 0.050(6) 0.050(7) -0.018(6) 0.002(6) 0.006(4)
N4 0.022(4) 0.028(5) 0.015(4) -0.005(4) 0.003(4) 0.000(4)
N5 0.045(6) 0.026(5) 0.013(4) 0.003(4) 0.000(4) 0.015(4)
N6 0.039(6) 0.019(5) 0.080(9) -0.002(6) -0.008(7) 0.010(4)
N7 0.035(5) 0.037(5) 0.032(6) 0.004(5) -0.005(5) -0.009(4)
N8 0.024(4) 0.017(4) 0.019(4) -0.002(3) 0.000(4) -0.005(3)
N9 0.007(4) 0.051(6) 0.022(5) -0.002(4) -0.002(4) -0.001(4)
N10 0.007(4) 0.040(6) 0.019(4) 0.003(4) -0.008(3) 0.007(4)
N11 0.025(5) 0.030(5) 0.030(5) -0.018(4) -0.002(4) 0.012(4)
N12 0.034(5) 0.044(6) 0.042(6) -0.006(6) -0.016(6) 0.023(5)
O1 0.060(6) 0.040(5) 0.012(4) 0.005(3) 0.011(4) -0.016(4)
O2 0.081(7) 0.045(6) 0.011(4) 0.010(4) -0.013(4) -0.033(5)
O3 0.024(4) 0.076(7) 0.019(4) -0.004(4) 0.005(3) 0.003(4)
O4 0.042(5) 0.073(7) 0.020(4) 0.004(4) -0.002(4) 0.010(5)
O5 0.058(6) 0.043(5) 0.012(4) 0.006(4) 0.006(4) 0.020(4)
O6 0.068(6) 0.036(5) 0.015(4) 0.010(4) 0.009(4) 0.027(5)
O7 0.016(4) 0.060(6) 0.009(3) 0.000(3) 0.002(3) 0.005(4)
O8 0.018(4) 0.075(7) 0.010(4) 0.005(4) 0.008(3) -0.006(4)
O9 0.066(7) 0.033(5) 0.057(7) -0.020(5) 0.024(6) -0.021(5)
O10 0.048(5) 0.028(4) 0.026(4) -0.005(3) 0.008(4) -0.018(4)
O11 0.048(5) 0.030(5) 0.031(4) -0.005(4) -0.017(4) 0.031(4)
O12 0.037(5) 0.052(6) 0.041(5) 0.028(5) 0.007(4) 0.020(4)
C1 0.035(6) 0.046(7) 0.039(7) 0.008(7) 0.015(6) -0.021(5)
C2 0.046(7) 0.043(7) 0.045(7) 0.010(8) -0.001(7) -0.023(6)
C3 0.045(7) 0.024(6) 0.014(5) 0.005(4) 0.010(5) -0.003(5)
C5 0.032(5) 0.022(5) 0.007(4) 0.006(4) 0.008(4) -0.004(4)
C6 0.044(7) 0.040(7) 0.019(6) 0.009(5) 0.019(5) 0.017(6)
C7 0.025(5) 0.026(5) 0.014(5) -0.012(4) -0.001(4) -0.002(4)
C8 0.040(6) 0.034(5) 0.005(4) -0.001(4) 0.009(4) -0.002(5)
C9 0.036(6) 0.034(6) 0.017(5) 0.006(5) 0.000(5) 0.018(5)
C10 0.018(4) 0.029(5) 0.009(4) 0.000(4) 0.006(4) 0.003(4)
C11 0.036(5) 0.023(5) 0.008(4) 0.003(4) 0.010(4) -0.003(4)
C12 0.067(9) 0.029(6) 0.009(5) 0.002(4) -0.011(5) 0.022(6)
C13 0.032(6) 0.028(6) 0.012(5) 0.010(4) -0.005(4) -0.001(5)
C14 0.062(8) 0.022(6) 0.016(5) -0.002(4) 0.004(5) -0.007(6)
C15 0.037(6) 0.029(6) 0.007(4) 0.002(4) 0.001(4) 0.008(5)
C16 0.034(6) 0.048(7) 0.006(5) -0.001(5) 0.011(4) 0.014(5)
C17 0.024(5) 0.025(6) 0.011(4) -0.005(4) -0.005(4) 0.011(4)
C18 0.050(7) 0.024(5) 0.041(6) -0.014(5) 0.004(5) 0.018(5)
C19 0.047(8) 0.030(6) 0.034(7) -0.009(5) -0.017(6) 0.025(6)
C20 0.026(5) 0.027(5) 0.025(5) 0.020(4) -0.004(4) 0.004(4)
C21 0.036(7) 0.037(6) 0.021(6) -0.004(5) 0.008(5) 0.011(5)
C22 0.032(7) 0.043(8) 0.067(10) -0.006(7) 0.019(7) -0.007(6)
C23 0.024(6) 0.037(7) 0.046(8) -0.006(6) -0.004(6) 0.009(5)
C24 0.025(6) 0.032(6) 0.012(5) 0.006(4) -0.013(4) 0.005(5)
C25 0.025(6) 0.030(7) 0.068(10) 0.008(6) -0.011(6) 0.016(5)
C26 0.018(5) 0.030(6) 0.017(5) 0.014(4) -0.007(4) -0.003(4)
C27 0.034(8) 0.035(8) 0.085(12) -0.003(8) 0.015(8) 0.012(6)
C28 0.035(5) 0.012(4) 0.025(5) -0.018(4) -0.002(4) -0.005(4)
C29 0.027(6) 0.050(8) 0.019(5) -0.001(5) 0.006(5) -0.011(5)
C30 0.020(5) 0.018(5) 0.026(5) -0.003(4) -0.001(4) 0.002(4)
C31 0.019(5) 0.045(6) 0.007(4) 0.007(4) 0.004(4) 0.001(4)
C32 0.031(6) 0.027(6) 0.017(5) -0.002(4) -0.004(4) -0.005(5)
C33 0.021(5) 0.035(5) 0.007(4) -0.004(4) 0.012(4) 0.002(4)
C34 0.039(6) 0.006(4) 0.014(5) -0.001(4) 0.003(4) 0.009(4)
C35 0.025(6) 0.040(7) 0.018(5) -0.008(5) -0.002(4) -0.005(5)
C36 0.021(5) 0.063(8) 0.014(5) 0.005(5) -0.006(4) -0.005(6)
C37 0.033(6) 0.040(6) 0.007(4) 0.006(4) -0.002(4) 0.012(5)
C38 0.031(6) 0.038(7) 0.020(6) 0.003(5) 0.003(5) -0.008(5)
C39 0.011(5) 0.041(7) 0.022(5) 0.011(5) 0.006(4) 0.001(4)
C40 0.047(7) 0.027(6) 0.017(5) -0.009(4) 0.009(5) 0.005(5)
C41 0.012(5) 0.028(6) 0.026(6) -0.005(5) 0.007(4) 0.002(4)
C42 0.014(5) 0.048(8) 0.048(8) 0.015(6) -0.024(5) -0.006(5)
C43 0.022(6) 0.049(7) 0.047(8) 0.016(6) 0.011(6) -0.005(5)
C44 0.032(6) 0.056(8) 0.031(7) 0.020(6) -0.015(6) -0.015(6)
C46 0.032(7) 0.033(7) 0.067(10) 0.003(7) 0.016(7) 0.019(6)
C47 0.024(7) 0.065(10) 0.058(10) 0.040(8) -0.009(6) 0.013(7)
C49 0.084(16) 0.042(10) 0.19(3) -0.035(16) -0.06(2) 0.045(11)
C50 0.083(18) 0.078(17) 0.22(4) 0.04(2) 0.08(2) 0.058(14)
C51 0.079(9) 0.082(9) 0.083(9) 0.012(8) -0.013(8) 0.025(8)
C52 0.112(19) 0.052(11) 0.094(17) -0.030(11) -0.068(15) 0.048(12)
C53 0.033(9) 0.023(8) 0.29(5) 0.032(16) 0.019(17) 0.017(7)
C54 0.107(18) 0.041(10) 0.090(15) 0.015(10) 0.015(13) 0.050(12)
B1 0.064(8) 0.046(7) 0.022(7) -0.008(6) -0.005(6) -0.006(6)
F1 0.101(9) 0.073(7) 0.024(5) -0.026(4) 0.008(4) -0.015(6)
F2 0.102(8) 0.060(6) 0.050(6) 0.001(5) 0.005(6) 0.020(5)
F3 0.25(2) 0.150(15) 0.26(3) -0.119(17) -0.23(2) 0.101(16)
F4 0.43(5) 0.111(15) 0.39(5) 0.06(2) 0.36(4) 0.01(2)
B2 0.07(2) 0.10(3) 0.044(18) 0.000 0.000 0.021(19)
F5 0.040(6) 0.036(6) 0.018(5) 0.000 0.000 -0.010(5)
F6 0.069(14) 0.11(2) 0.054(14) 0.022(13) 0.012(11) -0.038(13)
F7 0.085(17) 0.100(19) 0.15(3) -0.078(19) 0.074(18) 0.003(15)
F8 0.27(5) 0.070(16) 0.021(10) -0.002(10) -0.031(19) -0.05(2)
O13 0.55(8) 0.72(10) 0.074(16) 0.11(3) 0.03(3) 0.54(8)
N13 2.0(3) 0.094(18) 0.56(8) 0.13(3) 1.07(14) 0.32(6)
C55 0.045(17) 0.30(7) 0.027(12) 0.000 0.000 -0.11(3)
C56 0.021(8) 0.13(2) 0.13(2) 0.091(18) -0.036(12) -0.042(11)
C57 0.010(7) 0.086(15) 0.15(2) -0.053(16) 0.023(10) 0.011(8)
C58 0.023(11) 0.09(2) 0.12(3) 0.000 0.000 -0.003(11)
C59 0.30(7) 0.31(7) 0.63(14) -0.32(8) -0.41(9) 0.21(6)
C60 0.22(4) 0.35(6) 0.12(2) 0.18(3) 0.09(3) 0.20(4)
C61 0.11(2) 0.28(4) 0.066(15) -0.01(2) -0.015(14) -0.14(3)

loop_
_atom_type_symbol
_atom_type_description
_atom_type_scat_dispersion_real
_atom_type_scat_dispersion_imag
_atom_type_scat_source
C C 0.0033 0.0016 'International Tables Vol C Tables 4.2.6.8 and 6.1.1.4'
H H 0.0000 0.0000 'International Tables Vol C Tables 4.2.6.8 and 6.1.1.4'
N N 0.0061 0.0033 'International Tables Vol C Tables 4.2.6.8 and 6.1.1.4'
O O 0.0106 0.0060 'International Tables Vol C Tables 4.2.6.8 and 6.1.1.4'
Ag Ag -0.8971 1.1015 'International Tables Vol C Tables 4.2.6.8 and 6.1.1.4'
F F 0.0171 0.0103 'International Tables Vol C Tables 4.2.6.8 and 6.1.1.4'
B B 0.0013 0.0007 'International Tables Vol C Tables 4.2.6.8 and 6.1.1.4'

loop_
_geom_angle_atom_site_label_1
_geom_angle_atom_site_label_2
_geom_angle_atom_site_label_3
_geom_angle
_geom_angle_site_symmetry_1
_geom_angle_site_symmetry_3
N6 Ag1 N7 164.9(4) 3 .
N6 Ag1 N3 101.9(4) 3 .
N7 Ag1 N3 89.5(4) . .
N6 Ag1 N12 84.4(4) 3 2_755
N7 Ag1 N12 83.7(4) . 2_755
N3 Ag1 N12 172.8(4) . 2_755
N9 Ag2 N9 170.5(5) . 2_655
N9 Ag2 N1 91.6(4) . .
N9 Ag2 N1 86.9(4) 2_655 .
N9 Ag2 N1 86.9(4) . 2_655
N9 Ag2 N1 91.6(4) 2_655 2_655
N1 Ag2 N1 161.3(6) . 2_655
C1 N1 C4 119.3(10) . .
C1 N1 Ag2 119.1(9) . .
C4 N1 Ag2 120.7(9) . .
C3 N2 C2 115.0(10) . .
C22 N3 C23 122.1(11) . .
C22 N3 Ag1 119.7(9) . .
C23 N3 Ag1 114.8(9) . .
C24 N4 C21 117.3(9) . .
C20 N5 C17 115.7(10) . .
C19 N6 C18 120.1(10) . .
C19 N6 Ag1 120.9(10) . 3_455
C18 N6 Ag1 118.6(10) . 3_455
C27 N7 C25 119.9(12) . .
C27 N7 Ag1 116.5(10) . .
C25 N7 Ag1 123.5(9) . .
C28 N8 C26 117.1(9) . .
C42 N9 C43 119.5(10) . .
C42 N9 Ag2 122.3(8) . .
C43 N9 Ag2 117.0(8) . .
C41 N10 C44 112.6(9) . .
C48 N11 C45 114.0(10) . .
C47 N12 C46 116.2(10) . .
C47 N12 Ag1 130.0(9) . 2_755
C46 N12 Ag1 111.4(8) . 2_755
C3 O1 C5 114.9(9) . .
C2 O2 C11 114.7(9) . .
C21 O3 C7 118.7(10) . .
C24 O4 C13 115.3(9) . .
C17 O5 C15 116.6(8) . .
C20 O6 C9 115.7(8) . .
C41 O7 C33 115.6(8) . .
C44 O8 C39 115.4(8) . .
C28 O9 C35 116.6(9) . .
C26 O10 C29 115.8(8) . .
C31 O11 C45 113.1(9) . .
C37 O12 C48 113.7(9) . .
N1 C1 C2 115.6(13) . .
N1 C1 H1A 122.2 . .
C2 C1 H1A 122.2 . .
N2 C2 O2 118.7(11) . .
N2 C2 C1 126.5(15) . .
O2 C2 C1 114.7(13) . .
N2 C3 O1 120.7(10) . .
N2 C3 C4 124.3(10) . .
O1 C3 C4 114.9(10) . .
C3 C4 N1 119.0(11) . .
C3 C4 H4A 120.5 . .
N1 C4 H4A 120.5 . .
C10 C5 C6 121.7(11) . .
C10 C5 O1 122.5(11) . .
C6 C5 O1 115.8(11) . .
C7 C6 C5 117.1(11) . .
C7 C6 H6A 121.4 . .
C5 C6 H6A 121.4 . .
C6 C7 C8 122.0(11) . .
C6 C7 O3 120.2(11) . .
C8 C7 O3 117.8(10) . .
C7 C8 C9 118.1(11) . .
C7 C8 H8A 120.9 . .
C9 C8 H8A 121.0 . .
C10 C9 O6 123.7(12) . .
C10 C9 C8 119.7(11) . .
O6 C9 C8 116.7(12) . .
C9 C10 C5 121.3(11) . .
C9 C10 H10A 119.4 . .
C5 C10 H10A 119.4 . .
C12 C11 C16 121.4(12) . .
C12 C11 O2 116.6(11) . .
C16 C11 O2 121.6(11) . .
C11 C12 C13 119.1(11) . .
C11 C12 H12A 120.4 . .
C13 C12 H12A 120.4 . .
C14 C13 C12 122.1(12) . .
C14 C13 O4 119.6(11) . .
C12 C13 O4 118.2(11) . .
C13 C14 C15 117.9(11) . .
C13 C14 H14A 121.1 . .
C15 C14 H14A 121.0 . .
C14 C15 C16 121.8(11) . .
C14 C15 O5 121.4(11) . .
C16 C15 O5 116.7(11) . .
C11 C16 C15 117.4(11) . .
C11 C16 H16A 121.3 . .
C15 C16 H16A 121.3 . .
N5 C17 O5 118.0(9) . .
N5 C17 C18 126.3(11) . .
O5 C17 C18 115.7(10) . .
N6 C18 C17 115.5(11) . .
N6 C18 H18A 122.2 . .
C17 C18 H18A 122.3 . .
N6 C19 C20 120.0(12) . .
N6 C19 H19A 120.0 . .
C20 C19 H19A 120.0 . .
N5 C20 O6 121.0(10) . .
N5 C20 C19 122.1(11) . .
O6 C20 C19 116.9(10) . .
O3 C21 N4 119.5(11) . .
O3 C21 C22 121.9(12) . .
N4 C21 C22 118.5(12) . .
N3 C22 C21 120.3(13) . .
N3 C22 H22A 119.9 . .
C21 C22 H22A 119.9 . .
N3 C23 C24 115.0(12) . .
N3 C23 H23A 122.5 . .
C24 C23 H23A 122.5 . .
N4 C24 O4 118.9(10) . .
N4 C24 C23 126.7(11) . .
O4 C24 C23 114.2(10) . .
C26 C25 N7 121.9(14) . .
C26 C25 H25A 119.0 . .
N7 C25 H25A 119.1 . .
C25 C26 N8 123.4(12) . .
C25 C26 O10 117.8(11) . .
N8 C26 O10 118.6(9) . .
N7 C27 C28 116.6(15) . .
N7 C27 H27A 121.7 . .
C28 C27 H27A 121.7 . .
N8 C28 O9 121.1(9) . .
N8 C28 C27 121.0(12) . .
O9 C28 C27 117.8(11) . .
C30 C29 C34 124.8(11) . .
C30 C29 O10 118.0(11) . .
C34 C29 O10 117.1(11) . .
C29 C30 C31 116.9(10) . .
C29 C30 H30A 121.6 . .
C31 C30 H30A 121.5 . .
C32 C31 O11 120.0(11) . .
C32 C31 C30 120.9(11) . .
O11 C31 C30 118.0(10) . .
C33 C32 C31 119.7(11) . .
C33 C32 H32A 120.1 . .
C31 C32 H32A 120.2 . .
C32 C33 O7 120.1(10) . .
C32 C33 C34 121.2(10) . .
O7 C33 C34 118.5(10) . .
C33 C34 C29 115.9(10) . .
C33 C34 H34A 122.0 . .
C29 C34 H34A 122.1 . .
C36 C35 C40 123.5(12) . .
C36 C35 O9 119.1(11) . .
C40 C35 O9 117.4(11) . .
C35 C36 C37 118.1(11) . .
C35 C36 H36A 121.0 . .
C37 C36 H36A 121.0 . .
C38 C37 O12 121.3(12) . .
C38 C37 C36 119.4(11) . .
O12 C37 C36 119.2(11) . .
C39 C38 C37 118.8(12) . .
C39 C38 H38A 120.6 . .
C37 C38 H38A 120.6 . .
C40 C39 C38 121.9(11) . .
C40 C39 O8 117.5(11) . .
C38 C39 O8 120.6(11) . .
C35 C40 C39 118.4(12) . .
C35 C40 H40A 120.8 . .
C39 C40 H40A 120.8 . .
N10 C41 O7 118.1(9) . .
N10 C41 C42 123.3(10) . .
O7 C41 C42 118.6(11) . .
N9 C42 C41 119.7(11) . .
N9 C42 H42A 120.2 . .
C41 C42 H42A 120.2 . .
N9 C43 C44 117.4(12) . .
N9 C43 H43A 121.3 . .
C44 C43 H43A 121.3 . .
N10 C44 C43 127.4(12) . .
N10 C44 O8 117.4(10) . .
C43 C44 O8 115.1(12) . .
N11 C45 C46 127.0(13) . .
N11 C45 O11 117.5(10) . .
C46 C45 O11 115.4(12) . .
C45 C46 N12 117.0(13) . .
C45 C46 H46A 121.5 . .
N12 C46 H46A 121.5 . .
N12 C47 C48 121.3(13) . .
N12 C47 H47A 119.3 . .
C48 C47 H47A 119.3 . .
N11 C48 O12 120.3(10) . .
N11 C48 C47 124.3(12) . .
O12 C48 C47 115.2(12) . .
C50 C49 C54 126(3) . .
C50 C49 H49A 117.1 . .
C54 C49 H49A 117.0 . .
C51 C50 C49 117(3) . .
C51 C50 H50A 121.4 . .
C49 C50 H50A 121.4 . .
C52 C51 C50 118(3) . .
C52 C51 H51A 121.0 . .
C50 C51 H51A 121.0 . .
C51 C52 C53 127(2) . .
C51 C52 H52A 116.4 . .
C53 C52 H52A 116.4 . .
C52 C53 C54 119(2) . .
C52 C53 H53A 120.7 . .
C54 C53 H53A 120.6 . .
C53 C54 C49 112(2) . .
C53 C54 H54A 123.9 . .
C49 C54 H54A 124.0 . .
F4 B1 F3 138(3) . .
F4 B1 F2 105.9(18) . .
F3 B1 F2 100.6(14) . .
F4 B1 F1 101(2) . .
F3 B1 F1 100.3(17) . .
F2 B1 F1 109.3(13) . .
F8 B2 F8 90(4) . 2_655
F8 B2 F5 135(2) . .
F8 B2 F5 135(2) 2_655 .
F8 B2 F7 86(3) . 2_655
F8 B2 F7 71(2) 2_655 2_655
F5 B2 F7 107(2) . 2_655
F8 B2 F7 71(2) . .
F8 B2 F7 86(3) 2_655 .
F5 B2 F7 107(2) . .
F7 B2 F7 147(4) 2_655 .
F8 B2 F6 37(2) . .
F8 B2 F6 124(3) 2_655 .
F5 B2 F6 99.7(14) . .
F7 B2 F6 86.6(15) 2_655 .
F7 B2 F6 87.9(16) . .
F8 B2 F6 124(3) . 2_655
F8 B2 F6 37(2) 2_655 2_655
F5 B2 F6 99.7(14) . 2_655
F7 B2 F6 87.9(16) 2_655 2_655
F7 B2 F6 86.6(15) . 2_655
F6 B2 F6 161(3) . 2_655
F8 F6 B2 43.7(19) . .
B2 F7 F8 46.7(14) . .
F6 F8 B2 99(3) . .
F6 F8 F7 115(3) . .
B2 F8 F7 62(2) . .
F6 F8 F8 141(3) . 2_655
B2 F8 F8 45(2) . 2_655
F7 F8 F8 68(4) . 2_655
C61 N13 C60 111(2) . .
C61 N13 C59 123(3) . .
C60 N13 C59 117(3) . .
C56 C55 C56 124(2) . 2_575
C55 C56 C57 115.0(19) . .
C58 C57 C56 121(2) . .
C57 C58 C57 123(4) 2_575 .
O13 C59 N13 113(7) . .
O13 C59 H59A 123.3 . .
N13 C59 H59A 123.2 . .
N13 C60 H60A 109.3 . .
N13 C60 H60B 109.6 . .
H60A C60 H60B 109.5 . .
N13 C60 H60C 109.5 . .
H60A C60 H60C 109.5 . .
H60B C60 H60C 109.5 . .
N13 C61 H61A 109.6 . .
N13 C61 H61B 109.3 . .
H61A C61 H61B 109.5 . .
N13 C61 H61C 109.5 . .
H61A C61 H61C 109.5 . .
H61B C61 H61C 109.5 . .

loop_
_geom_bond_atom_site_label_1
_geom_bond_atom_site_label_2
_geom_bond_distance
_geom_bond_site_symmetry_2
Ag1 N6 2.287(10) 3
Ag1 N7 2.346(10) .
Ag1 N3 2.478(10) .
Ag1 N12 2.579(9) 2_755
Ag2 N9 2.382(9) .
Ag2 N9 2.382(9) 2_655
Ag2 N1 2.429(10) .
Ag2 N1 2.429(10) 2_655
N1 C1 1.33(2) .
N1 C4 1.397(18) .
N2 C3 1.307(14) .
N2 C2 1.312(17) .
N3 C22 1.30(2) .
N3 C23 1.388(19) .
N4 C24 1.309(14) .
N4 C21 1.376(15) .
N5 C20 1.294(14) .
N5 C17 1.305(14) .
N6 C19 1.29(2) .
N6 C18 1.37(2) .
N6 Ag1 2.287(10) 3_455
N7 C27 1.29(2) .
N7 C25 1.33(2) .
N8 C28 1.304(13) .
N8 C26 1.314(14) .
N9 C42 1.274(17) .
N9 C43 1.332(17) .
N10 C41 1.291(14) .
N10 C44 1.316(17) .
N11 C48 1.268(16) .
N11 C45 1.304(16) .
N12 C47 1.30(2) .
N12 C46 1.39(2) .
N12 Ag1 2.579(9) 2_755
O1 C3 1.377(13) .
O1 C5 1.398(14) .
O2 C2 1.36(2) .
O2 C11 1.422(14) .
O3 C21 1.266(15) .
O3 C7 1.438(14) .
O4 C24 1.382(15) .
O4 C13 1.417(15) .
O5 C17 1.405(13) .
O5 C15 1.401(14) .
O6 C20 1.347(15) .
O6 C9 1.369(14) .
O7 C41 1.372(13) .
O7 C33 1.377(13) .
O8 C44 1.405(15) .
O8 C39 1.431(13) .
O9 C28 1.343(16) .
O9 C35 1.388(15) .
O10 C26 1.394(14) .
O10 C29 1.461(15) .
O11 C31 1.397(14) .
O11 C45 1.416(15) .
O12 C37 1.391(14) .
O12 C48 1.393(16) .
C1 C2 1.448(17) .
C1 H1A 0.9300 .
C3 C4 1.392(17) .
C4 H4A 0.9300 .
C5 C10 1.350(16) .
C5 C6 1.390(18) .
C6 C7 1.366(18) .
C6 H6A 0.9300 .
C7 C8 1.380(16) .
C8 C9 1.414(18) .
C8 H8A 0.9300 .
C9 C10 1.329(17) .
C10 H10A 0.9300 .
C11 C12 1.342(19) .
C11 C16 1.353(17) .
C12 C13 1.383(18) .
C12 H12A 0.9300 .
C13 C14 1.334(17) .
C14 C15 1.355(19) .
C14 H14A 0.9300 .
C15 C16 1.406(18) .
C16 H16A 0.9300 .
C17 C18 1.399(16) .
C18 H18A 0.9300 .
C19 C20 1.435(16) .
C19 H19A 0.9300 .
C21 C22 1.450(19) .
C22 H22A 0.9300 .
C23 C24 1.387(17) .
C23 H23A 0.9300 .
C25 C26 1.305(18) .
C25 H25A 0.9300 .
C27 C28 1.483(18) .
C27 H27A 0.9300 .
C29 C30 1.334(18) .
C29 C34 1.402(17) .
C30 C31 1.412(16) .
C30 H30A 0.9300 .
C31 C32 1.380(16) .
C32 C33 1.362(16) .
C32 H32A 0.9300 .
C33 C34 1.407(15) .
C34 H34A 0.9300 .
C35 C36 1.330(18) .
C35 C40 1.350(18) .
C36 C37 1.428(18) .
C36 H36A 0.9300 .
C37 C38 1.371(17) .
C38 C39 1.369(18) .
C38 H38A 0.9300 .
C39 C40 1.362(17) .
C40 H40A 0.9300 .
C41 C42 1.435(15) .
C42 H42A 0.9300 .
C43 C44 1.357(18) .
C43 H43A 0.9300 .
C45 C46 1.374(18) .
C46 H46A 0.9300 .
C47 C48 1.405(19) .
C47 H47A 0.9300 .
C49 C50 1.39(5) .
C49 C54 1.43(4) .
C49 H49A 0.9300 .
C50 C51 1.38(5) .
C50 H50A 0.9300 .
C51 C52 1.30(4) .
C51 H51A 0.9300 .
C52 C53 1.38(4) .
C52 H52A 0.9300 .
C53 C54 1.42(4) .
C53 H53A 0.9300 .
C54 H54A 0.9300 .
B1 F4 1.28(3) .
B1 F3 1.35(3) .
B1 F2 1.42(2) .
B1 F1 1.420(18) .
B2 F8 1.19(3) .
B2 F8 1.19(3) 2_655
B2 F5 1.31(4) .
B2 F7 1.45(2) 2_655
B2 F7 1.45(2) .
B2 F6 1.70(2) .
B2 F6 1.70(2) 2_655
F6 F8 1.03(4) .
F7 F8 1.54(5) .
F8 F8 1.67(8) 2_655
O13 C59 1.22(7) .
N13 C61 1.404(19) .
N13 C60 1.41(2) .
N13 C59 1.64(7) .
C55 C56 1.42(3) .
C55 C56 1.42(3) 2_575
C56 C57 1.44(4) .
C57 C58 1.34(3) .
C58 C57 1.34(3) 2_575
C59 H59A 0.9300 .
C60 H60A 0.9600 .
C60 H60B 0.9600 .
C60 H60C 0.9600 .
C61 H61A 0.9600 .
C61 H61B 0.9600 .
C61 H61C 0.9600 .
